data_7127284
loop_
_publ_author_name
'Chen, Yu'
'Quan, Yangjian'
'Xie, Zuowei'

_publ_section_title
;
 8-Aminoquinoline as a bidentate traceless directing group for
 Cu-catalyzed selective B(4,5)-H disulfenylation of <i>o</i>-carboranes.
;
_journal_issue 85
_journal_name_full 'Chemical communications (Cambridge, England)'
_journal_page_first 12997
_journal_page_last 13000
_journal_paper_doi 10.1039/d0cc05207h
_journal_volume 56
_journal_year 2020
_chemical_formula_sum 'C15 H20 B10 Cl2 S2'
_chemical_formula_weight 443.43
_space_group_crystal_system orthorhombic
_space_group_IT_number 36
_space_group_name_Hall 'C 2c -2'
_space_group_name_H-M_alt 'C m c 21'
_atom_sites_solution_hydrogens geom
_audit_creation_method SHELXL-2014/6
_audit_update_record
;
2020-07-22 deposited with the CCDC.	2020-09-18 downloaded from the CCDC.
;
_cell_angle_alpha 90
_cell_angle_beta 90
_cell_angle_gamma 90
_cell_formula_units_Z 4
_cell_length_a 21.136(5)
_cell_length_b 12.146(2)
_cell_length_c 8.5666(15)
_cell_measurement_reflns_used 291
_cell_measurement_temperature 298(2)
_cell_measurement_theta_max 15
_cell_measurement_theta_min 15
_cell_volume 2199.2(7)
_computing_cell_refinement 'BRUKER D8VENTURE DIFFRACTOMETER'
_computing_data_collection 'BRUKER D8VENTURE DIFFRACTOMETER'
_computing_data_reduction 'BRUKER D8VENTURE DIFFRACTOMETER'
_computing_molecular_graphics 'BRUKER SHELXTL'
_computing_publication_material 'BRUKER SHELXTL'
_computing_structure_refinement 'SHELXL-2014/6 (Sheldrick, 2014)'
_diffrn_ambient_temperature 298(2)
_diffrn_measured_fraction_theta_full 0.995
_diffrn_measured_fraction_theta_max 0.995
_diffrn_measurement_device_type 'BRUKER D8VENTURE DIFFRACTOMETER'
_diffrn_measurement_method 'PHI & OMEGA SCAN'
_diffrn_radiation_type MoK\a
_diffrn_radiation_wavelength 0.71073
_diffrn_reflns_av_R_equivalents 0.0239
_diffrn_reflns_av_unetI/netI 0.0152
_diffrn_reflns_Laue_measured_fraction_full 0.995
_diffrn_reflns_Laue_measured_fraction_max 0.995
_diffrn_reflns_limit_h_max 25
_diffrn_reflns_limit_h_min -25
_diffrn_reflns_limit_k_max 14
_diffrn_reflns_limit_k_min -14
_diffrn_reflns_limit_l_max 10
_diffrn_reflns_limit_l_min -10
_diffrn_reflns_number 15909
_diffrn_reflns_point_group_measured_fraction_full 0.995
_diffrn_reflns_point_group_measured_fraction_max 0.995
_diffrn_reflns_theta_full 25.242
_diffrn_reflns_theta_max 25.234
_diffrn_reflns_theta_min 3.065
_exptl_absorpt_coefficient_mu 0.486
_exptl_absorpt_correction_T_max 0.7456
_exptl_absorpt_correction_T_min 0.5907
_exptl_absorpt_correction_type multi-scan
_exptl_crystal_colour colourless
_exptl_crystal_density_diffrn 1.339
_exptl_crystal_description block
_exptl_crystal_F_000 904
_exptl_crystal_size_max 0.500
_exptl_crystal_size_mid 0.400
_exptl_crystal_size_min 0.300
_refine_diff_density_max 0.315
_refine_diff_density_min -0.329
_refine_diff_density_rms 0.041
_refine_ls_abs_structure_details
;
 Flack x determined using 851 quotients [(I+)-(I-)]/[(I+)+(I-)]
 (Parsons, Flack and Wagner, Acta Cryst. B69 (2013) 249-259).
;
_refine_ls_abs_structure_Flack -0.006(19)
_refine_ls_extinction_method none
_refine_ls_goodness_of_fit_ref 1.088
_refine_ls_hydrogen_treatment constr
_refine_ls_matrix_type full
_refine_ls_number_parameters 139
_refine_ls_number_reflns 2039
_refine_ls_number_restraints 1
_refine_ls_restrained_S_all 1.088
_refine_ls_R_factor_all 0.0389
_refine_ls_R_factor_gt 0.0358
_refine_ls_shift/su_max 0.000
_refine_ls_shift/su_mean 0.000
_refine_ls_structure_factor_coef Fsqd
_refine_ls_weighting_details 'w=1/[\s^2^(Fo^2^)+(0.0453P)^2^+1.9509P] where P=(Fo^2^+2Fc^2^)/3'
_refine_ls_weighting_scheme calc
_refine_ls_wR_factor_gt 0.0908
_refine_ls_wR_factor_ref 0.0939
_reflns_Friedel_coverage 0.860
_reflns_Friedel_fraction_full 0.996
_reflns_Friedel_fraction_max 0.996
_reflns_number_gt 1931
_reflns_number_total 2039
_reflns_threshold_expression 'I > 2\s(I)'
_cod_data_source_file d0cc05207h2.cif
_cod_data_source_block 3e
_cod_depositor_comments 'Adding full bibliography for 7127281--7127288.cif.'
_cod_original_cell_volume 2199.2(8)
_cod_database_code 7127284
_shelx_space_group_comment
;
The symmetry employed for this shelxl refinement is uniquely defined
by the following loop, which should always be used as a source of
symmetry information in preference to the above space-group names.
They are only intended as comments.
;
_shelx_estimated_absorpt_t_min 0.793
_shelx_estimated_absorpt_t_max 0.868
_shelxl_version_number 2014/6

loop_
_space_group_symop_operation_xyz
'x, y, z'
'-x, -y, z+1/2'
'x, -y, z+1/2'
'-x, y, z'
'x+1/2, y+1/2, z'
'-x+1/2, -y+1/2, z+1/2'
'x+1/2, -y+1/2, z+1/2'
'-x+1/2, y+1/2, z'

loop_
_atom_site_label
_atom_site_type_symbol
_atom_site_fract_x
_atom_site_fract_y
_atom_site_fract_z
_atom_site_U_iso_or_equiv
_atom_site_adp_type
_atom_site_occupancy
_atom_site_site_symmetry_order
_atom_site_calc_flag
_atom_site_refinement_flags_posn
_atom_site_refinement_flags_adp
_atom_site_refinement_flags_occupancy
_atom_site_disorder_assembly
_atom_site_disorder_group
Cl1 Cl -0.36006(5) -0.10412(13) -0.53286(16) 0.0780(4) Uani 1 1 d . . . . .
S1 S -0.08222(4) -0.08861(8) -0.27233(13) 0.0510(3) Uani 1 1 d . . . . .
C1 C 0.0000 -0.1515(4) -0.5556(6) 0.0355(10) Uani 1 2 d S T P . .
H2 H 0.0000 -0.0634 -0.5855 0.043 Uiso 1 2 calc R U P . .
C2 C 0.0000 -0.2439(4) -0.6949(6) 0.0399(11) Uani 1 2 d S T P . .
C11 C 0.0000 -0.2054(5) -0.8617(7) 0.0554(15) Uani 1 2 d S T P . .
H11A H 0.0000 -0.2681 -0.9301 0.083 Uiso 1 2 calc R U P . .
H11B H -0.0371 -0.1618 -0.8808 0.083 Uiso 0.5 1 calc R U P . .
H11C H 0.0371 -0.1618 -0.8808 0.083 Uiso 0.5 1 calc R U P . .
C12 C -0.16165(17) -0.0931(3) -0.3440(5) 0.0423(8) Uani 1 1 d . . . . .
C13 C -0.18454(19) -0.0079(4) -0.4341(6) 0.0579(11) Uani 1 1 d . . . . .
H13A H -0.1586 0.0516 -0.4580 0.069 Uiso 1 1 calc R U . . .
C14 C -0.2460(2) -0.0106(4) -0.4891(5) 0.0635(13) Uani 1 1 d . . . . .
H14A H -0.2615 0.0472 -0.5492 0.076 Uiso 1 1 calc R U . . .
C15 C -0.28389(18) -0.0986(3) -0.4550(5) 0.0501(10) Uani 1 1 d . . . . .
C16 C -0.26256(19) -0.1824(3) -0.3630(6) 0.0577(11) Uani 1 1 d . . . . .
H16A H -0.2889 -0.2413 -0.3389 0.069 Uiso 1 1 calc R U . . .
C17 C -0.20146(18) -0.1790(3) -0.3058(5) 0.0518(10) Uani 1 1 d . . . . .
H17A H -0.1870 -0.2351 -0.2410 0.062 Uiso 1 1 calc R U . . .
B3 B -0.06814(19) -0.2224(3) -0.5879(5) 0.0394(9) Uani 1 1 d . . . . .
H3 H -0.1118 -0.1864 -0.6357 0.047 Uiso 1 1 calc R U . . .
B4 B -0.04223(18) -0.1936(3) -0.3946(4) 0.0356(8) Uani 1 1 d . . . . .
B7 B -0.0419(2) -0.3570(3) -0.6363(5) 0.0399(9) Uani 1 1 d . . . . .
H7 H -0.0692 -0.4099 -0.7159 0.048 Uiso 1 1 calc R U . . .
B8 B -0.0683(2) -0.3280(3) -0.4450(5) 0.0390(9) Uani 1 1 d . . . . .
H8 H -0.1127 -0.3622 -0.3988 0.047 Uiso 1 1 calc R U . . .
B9 B 0.0000 -0.3104(5) -0.3254(7) 0.0393(12) Uani 1 2 d S T P . .
H9 H 0.0000 -0.3335 -0.2013 0.047 Uiso 1 2 calc R U P . .
B12 B 0.0000 -0.4110(5) -0.4754(7) 0.0415(13) Uani 1 2 d S T P . .
H12 H 0.0000 -0.4996 -0.4488 0.050 Uiso 1 2 calc R U P . .

loop_
_atom_site_aniso_label
_atom_site_aniso_U_11
_atom_site_aniso_U_22
_atom_site_aniso_U_33
_atom_site_aniso_U_23
_atom_site_aniso_U_13
_atom_site_aniso_U_12
Cl1 0.0486(6) 0.1089(10) 0.0765(8) -0.0293(7) -0.0106(6) 0.0230(6)
S1 0.0406(5) 0.0583(5) 0.0539(5) -0.0239(5) 0.0015(5) 0.0041(4)
C1 0.038(2) 0.035(2) 0.034(3) -0.002(2) 0.000 0.000
C2 0.050(3) 0.039(3) 0.031(2) -0.001(2) 0.000 0.000
C11 0.078(4) 0.056(3) 0.033(3) 0.005(3) 0.000 0.000
C12 0.0386(19) 0.0448(19) 0.0434(19) -0.0059(16) 0.0072(17) 0.0052(15)
C13 0.053(2) 0.052(2) 0.069(3) 0.013(2) 0.012(2) 0.000(2)
C14 0.056(2) 0.071(3) 0.063(3) 0.017(2) 0.002(2) 0.016(2)
C15 0.043(2) 0.062(3) 0.045(2) -0.0121(19) 0.0035(19) 0.0132(19)
C16 0.044(2) 0.049(2) 0.079(3) -0.005(2) 0.004(2) -0.0026(17)
C17 0.048(2) 0.046(2) 0.061(3) 0.0106(19) 0.0012(19) 0.0046(17)
B3 0.0367(19) 0.046(2) 0.036(2) -0.0036(17) -0.0065(17) -0.0001(17)
B4 0.034(2) 0.042(2) 0.0311(18) -0.0056(15) -0.0001(15) 0.0012(15)
B7 0.046(2) 0.039(2) 0.035(2) -0.0053(16) -0.0004(16) -0.0044(17)
B8 0.042(2) 0.039(2) 0.036(2) -0.0030(17) 0.0011(18) -0.0072(17)
B9 0.047(3) 0.040(3) 0.031(3) -0.003(2) 0.000 0.000
B12 0.056(4) 0.031(3) 0.038(3) -0.001(2) 0.000 0.000

loop_
_atom_type_symbol
_atom_type_description
_atom_type_scat_dispersion_real
_atom_type_scat_dispersion_imag
_atom_type_scat_source
C C 0.0033 0.0016 'International Tables Vol C Tables 4.2.6.8 and 6.1.1.4'
H H 0.0000 0.0000 'International Tables Vol C Tables 4.2.6.8 and 6.1.1.4'
B B 0.0013 0.0007 'International Tables Vol C Tables 4.2.6.8 and 6.1.1.4'
S S 0.1246 0.1234 'International Tables Vol C Tables 4.2.6.8 and 6.1.1.4'
Cl Cl 0.1484 0.1585 'International Tables Vol C Tables 4.2.6.8 and 6.1.1.4'

loop_
_geom_angle_atom_site_label_1
_geom_angle_atom_site_label_2
_geom_angle_atom_site_label_3
_geom_angle
_geom_angle_site_symmetry_1
_geom_angle_site_symmetry_3
_geom_angle_publ_flag
C12 S1 B4 102.30(17) . . ?
C2 C1 B3 62.2(2) . 4 ?
C2 C1 B3 62.2(2) . . ?
B3 C1 B3 115.7(4) 4 . ?
C2 C1 B4 112.4(3) . 4 ?
B3 C1 B4 62.7(2) 4 4 ?
B3 C1 B4 114.8(3) . 4 ?
C2 C1 B4 112.4(3) . . ?
B3 C1 B4 114.8(3) 4 . ?
B3 C1 B4 62.7(2) . . ?
B4 C1 B4 62.5(3) 4 . ?
C11 C2 C1 118.6(4) . . ?
C11 C2 B7 121.9(4) . . ?
C1 C2 B7 109.7(3) . . ?
C11 C2 B7 121.9(3) . 4 ?
C1 C2 B7 109.7(3) . 4 ?
B7 C2 B7 62.4(3) . 4 ?
C11 C2 B3 117.2(2) . 4 ?
C1 C2 B3 60.7(2) . 4 ?
B7 C2 B3 113.4(3) . 4 ?
B7 C2 B3 62.2(2) 4 4 ?
C11 C2 B3 117.2(2) . . ?
C1 C2 B3 60.7(2) . . ?
B7 C2 B3 62.2(2) . . ?
B7 C2 B3 113.4(3) 4 . ?
B3 C2 B3 113.0(4) 4 . ?
C13 C12 C17 119.1(4) . . ?
C13 C12 S1 119.9(3) . . ?
C17 C12 S1 120.9(3) . . ?
C12 C13 C14 120.2(4) . . ?
C15 C14 C13 119.8(4) . . ?
C16 C15 C14 120.9(4) . . ?
C16 C15 Cl1 119.8(3) . . ?
C14 C15 Cl1 119.3(3) . . ?
C15 C16 C17 119.4(4) . . ?
C12 C17 C16 120.6(4) . . ?
C1 B3 C2 57.1(2) . . ?
C1 B3 B8 104.8(3) . . ?
C2 B3 B8 105.0(3) . . ?
C1 B3 B7 103.9(3) . . ?
C2 B3 B7 58.4(2) . . ?
B8 B3 B7 59.7(2) . . ?
C1 B3 B4 59.2(2) . . ?
C2 B3 B4 105.5(3) . . ?
B8 B3 B4 60.0(2) . . ?
B7 B3 B4 107.6(3) . . ?
C1 B4 B8 103.8(3) . . ?
C1 B4 B9 104.1(3) . . ?
B8 B4 B9 60.2(2) . . ?
C1 B4 B3 58.1(2) . . ?
B8 B4 B3 59.8(2) . . ?
B9 B4 B3 107.9(3) . . ?
C1 B4 B4 58.75(15) . 4 ?
B8 B4 B4 108.05(18) . 4 ?
B9 B4 B4 59.87(16) . 4 ?
B3 B4 B4 107.92(18) . 4 ?
C1 B4 S1 119.0(3) . . ?
B8 B4 S1 128.9(3) . . ?
B9 B4 S1 126.1(3) . . ?
B3 B4 S1 121.4(3) . . ?
B4 B4 S1 117.13(12) 4 . ?
C2 B7 B12 105.5(3) . . ?
C2 B7 B8 106.0(3) . . ?
B12 B7 B8 60.5(2) . . ?
C2 B7 B7 58.80(17) . 4 ?
B12 B7 B7 59.87(17) . 4 ?
B8 B7 B7 108.38(19) . 4 ?
C2 B7 B3 59.4(2) . . ?
B12 B7 B3 108.5(3) . . ?
B8 B7 B3 60.1(2) . . ?
B7 B7 B3 108.20(19) 4 . ?
B7 B8 B3 60.2(2) . . ?
B7 B8 B4 108.1(3) . . ?
B3 B8 B4 60.2(2) . . ?
B7 B8 B12 59.7(3) . . ?
B3 B8 B12 107.9(3) . . ?
B4 B8 B12 107.8(3) . . ?
B7 B8 B9 107.6(3) . . ?
B3 B8 B9 108.0(3) . . ?
B4 B8 B9 60.0(2) . . ?
B12 B8 B9 59.7(3) . . ?
B12 B9 B4 108.0(3) . 4 ?
B12 B9 B4 108.0(3) . . ?
B4 B9 B4 60.3(3) 4 . ?
B12 B9 B8 60.1(2) . 4 ?
B4 B9 B8 59.8(2) 4 4 ?
B4 B9 B8 108.1(3) . 4 ?
B12 B9 B8 60.1(2) . . ?
B4 B9 B8 108.1(3) 4 . ?
B4 B9 B8 59.8(2) . . ?
B8 B9 B8 108.1(4) 4 . ?
B7 B12 B7 60.3(3) . 4 ?
B7 B12 B9 108.1(3) . . ?
B7 B12 B9 108.1(3) 4 . ?
B7 B12 B8 108.1(4) . 4 ?
B7 B12 B8 59.8(2) 4 4 ?
B9 B12 B8 60.2(2) . 4 ?
B7 B12 B8 59.8(2) . . ?
B7 B12 B8 108.1(4) 4 . ?
B9 B12 B8 60.2(2) . . ?
B8 B12 B8 108.3(4) 4 . ?

loop_
_geom_bond_atom_site_label_1
_geom_bond_atom_site_label_2
_geom_bond_distance
_geom_bond_site_symmetry_2
_geom_bond_publ_flag
Cl1 C15 1.744(4) . ?
S1 C12 1.788(4) . ?
S1 B4 1.854(4) . ?
C1 C2 1.638(7) . ?
C1 B3 1.701(5) 4 ?
C1 B3 1.701(5) . ?
C1 B4 1.720(5) 4 ?
C1 B4 1.721(5) . ?
C2 C11 1.504(7) . ?
C2 B7 1.710(6) . ?
C2 B7 1.710(6) 4 ?
C2 B3 1.727(5) 4 ?
C2 B3 1.727(5) . ?
C12 C13 1.379(6) . ?
C12 C17 1.380(5) . ?
C13 C14 1.382(6) . ?
C14 C15 1.367(7) . ?
C15 C16 1.364(6) . ?
C16 C17 1.382(5) . ?
B3 B8 1.773(6) . ?
B3 B7 1.775(6) . ?
B3 B4 1.780(5) . ?
B4 B8 1.776(5) . ?
B4 B9 1.778(6) . ?
B4 B4 1.785(8) 4 ?
B7 B12 1.764(7) . ?
B7 B8 1.767(6) . ?
B7 B7 1.771(8) 4 ?
B8 B12 1.780(5) . ?
B8 B9 1.782(5) . ?
B9 B12 1.773(8) . ?
B9 B4 1.778(6) 4 ?
B9 B8 1.782(5) 4 ?
B12 B7 1.764(7) 4 ?
B12 B8 1.780(5) 4 ?
